data_4305700
loop_
_publ_author_name
'Karah E. Knope'
'Christopher L. Cahill'

_publ_contact_author_address
;
Department of Chemistry
George Washington University
725 21st Street, NW
Washington, DC 20052
;
_publ_contact_author_email cahill@gwu.edu
_publ_contact_author_fax 202-994-5873
_publ_contact_author_name 'Christopher L. Cahill'
_publ_contact_author_phone 202-994-6959
_publ_section_title
;
Structural Variation within Homometallic Uranium(VI) Carboxyphosphonates:
In Situ Ligand Synthesis, Directed Assembly, Metal-Ligand Coordination
and Hydrogen Bonding
;
_journal_name_full 'Inorganic Chemistry'
_journal_page_first 7660
_journal_page_last 7672
_journal_paper_doi 10.1021/ic800683m
_journal_volume 47
_journal_year 2008
_chemical_formula_moiety 'C2 H3 O7 P U'
_chemical_formula_sum 'C2 H3 O7 P U'
_chemical_formula_weight 408.04
_chemical_name_systematic
;
 ?
;
_space_group_IT_number 14
_symmetry_cell_setting monoclinic
_symmetry_space_group_name_Hall '-P 2ybc'
_symmetry_space_group_name_H-M 'P 1 21/c 1'
_atom_sites_solution_hydrogens geom
_atom_sites_solution_primary direct
_atom_sites_solution_secondary difmap
_audit_creation_method SHELXL-97
_cell_angle_alpha 90.00
_cell_angle_beta 103.015(2)
_cell_angle_gamma 90.00
_cell_formula_units_Z 4
_cell_length_a 6.6927(10)
_cell_length_b 7.1348(11)
_cell_length_c 14.307(2)
_cell_measurement_reflns_used 1889
_cell_measurement_temperature 295(2)
_cell_measurement_theta_max 30.42
_cell_measurement_theta_min 2.92
_cell_volume 665.62(17)
_computing_cell_refinement ' SAINT (Bruker-AXS) '
_computing_data_collection ' SMART V5.05 (Bruker-AXS) '
_computing_data_reduction ' SAINT (Bruker-AXS) '
_computing_molecular_graphics ' SHELXL-97 (Sheldrick, 1997) '
_computing_publication_material ' WINGX (Farrugia, 1998) '
_computing_structure_refinement ' SHELXL-97 (Sheldrick, 1997) '
_computing_structure_solution ' SHELXS-97 (Sheldrick, 1990) '
_diffrn_ambient_temperature 295(2)
_diffrn_measured_fraction_theta_full 0.993
_diffrn_measured_fraction_theta_max 0.936
_diffrn_measurement_device_type 'Bruker Apex CCD II'
_diffrn_measurement_method 'omega and phi scans'
_diffrn_radiation_monochromator graphite
_diffrn_radiation_source 'fine-focus sealed tube'
_diffrn_radiation_type MoK\a
_diffrn_radiation_wavelength 0.71073
_diffrn_reflns_av_R_equivalents 0.0442
_diffrn_reflns_av_sigmaI/netI 0.0299
_diffrn_reflns_limit_h_max 7
_diffrn_reflns_limit_h_min -9
_diffrn_reflns_limit_k_max 10
_diffrn_reflns_limit_k_min -10
_diffrn_reflns_limit_l_max 20
_diffrn_reflns_limit_l_min -20
_diffrn_reflns_number 12690
_diffrn_reflns_theta_full 25.00
_diffrn_reflns_theta_max 30.42
_diffrn_reflns_theta_min 2.92
_exptl_absorpt_coefficient_mu 24.616
_exptl_absorpt_correction_T_max 0.611
_exptl_absorpt_correction_T_min 0.185
_exptl_absorpt_correction_type empirical
_exptl_absorpt_process_details SADABS
_exptl_crystal_colour yellow
_exptl_crystal_density_diffrn 4.072
_exptl_crystal_density_method 'not measured'
_exptl_crystal_description block
_exptl_crystal_F_000 712
_exptl_crystal_size_max 0.08
_exptl_crystal_size_mid 0.06
_exptl_crystal_size_min 0.02
_refine_diff_density_max 2.285
_refine_diff_density_min -1.035
_refine_diff_density_rms 0.241
_refine_ls_extinction_method none
_refine_ls_goodness_of_fit_ref 1.076
_refine_ls_hydrogen_treatment mixed
_refine_ls_matrix_type full
_refine_ls_number_parameters 104
_refine_ls_number_reflns 1889
_refine_ls_number_restraints 0
_refine_ls_restrained_S_all 1.076
_refine_ls_R_factor_all 0.0240
_refine_ls_R_factor_gt 0.0195
_refine_ls_shift/su_max 0.001
_refine_ls_shift/su_mean 0.000
_refine_ls_structure_factor_coef Fsqd
_refine_ls_weighting_details 'calc w=1/[\s^2^(Fo^2^)+(0.0201P)^2^+0.3821P] where P=(Fo^2^+2Fc^2^)/3'
_refine_ls_weighting_scheme calc
_refine_ls_wR_factor_gt 0.0442
_refine_ls_wR_factor_ref 0.0461
_reflns_number_gt 1705
_reflns_number_total 1889
_reflns_threshold_expression >2sigma(I)
_cod_data_source_file ic800683m-file002_2.cif
_cod_data_source_block p21onc
_cod_original_cell_volume 665.61(18)
_cod_original_sg_symbol_H-M 'P 21/c'
_cod_database_code 4305700

loop_
_symmetry_equiv_pos_as_xyz
'x, y, z'
'-x, y+1/2, -z+1/2'
'-x, -y, -z'
'x, -y-1/2, z-1/2'

loop_
_atom_site_label
_atom_site_type_symbol
_atom_site_fract_x
_atom_site_fract_y
_atom_site_fract_z
_atom_site_U_iso_or_equiv
_atom_site_adp_type
_atom_site_occupancy
_atom_site_symmetry_multiplicity
_atom_site_calc_flag
_atom_site_refinement_flags
_atom_site_disorder_assembly
_atom_site_disorder_group
U1 U 0.35557(2) 0.329127(17) 0.260723(10) 0.00962(6) Uani 1 1 d . . .
O1 O 0.3398(4) 0.6612(3) 0.2735(2) 0.0121(6) Uani 1 1 d . . .
O2 O 0.2810(5) 0.3549(4) 0.1353(2) 0.0186(6) Uani 1 1 d . . .
O3 O 0.0148(5) 0.3078(4) 0.2628(2) 0.0146(6) Uani 1 1 d . . .
O4 O 0.4405(5) 0.2979(4) 0.3852(2) 0.0203(7) Uani 1 1 d . . .
O5 O 0.3150(4) -0.0057(4) 0.2508(2) 0.0142(6) Uani 1 1 d . . .
P1 P -0.20603(16) 0.33058(11) 0.21152(8) 0.00972(19) Uani 1 1 d . . .
C1 C -0.2280(7) 0.3692(6) 0.0852(3) 0.0172(8) Uani 1 1 d . . .
H1A H -0.3716 0.3812 0.0533 0.021 Uiso 1 1 calc R . .
H1B H -0.1593 0.4852 0.0759 0.021 Uiso 1 1 calc R . .
O6 O -0.0750(6) 0.2508(5) -0.0371(3) 0.0262(8) Uani 1 1 d . . .
O7 O -0.1153(6) 0.0547(4) 0.0785(2) 0.0301(8) Uani 1 1 d . . .
C2 C -0.1329(7) 0.2075(6) 0.0411(3) 0.0169(8) Uani 1 1 d . . .
H6A H -0.005(14) 0.184(9) -0.042(6) 0.07(3) Uiso 1 1 d . . .

loop_
_atom_site_aniso_label
_atom_site_aniso_U_11
_atom_site_aniso_U_22
_atom_site_aniso_U_33
_atom_site_aniso_U_23
_atom_site_aniso_U_13
_atom_site_aniso_U_12
U1 0.00619(9) 0.00642(8) 0.01685(9) 0.00040(5) 0.00385(6) -0.00001(4)
O1 0.0087(15) 0.0082(13) 0.0208(15) 0.0021(10) 0.0064(12) 0.0016(9)
O2 0.0183(17) 0.0194(14) 0.0185(15) 0.0011(11) 0.0051(13) -0.0010(12)
O3 0.0061(14) 0.0172(13) 0.0208(15) -0.0011(11) 0.0039(12) 0.0005(10)
O4 0.0181(18) 0.0216(14) 0.0201(16) 0.0004(12) 0.0022(13) -0.0014(12)
O5 0.0082(14) 0.0110(13) 0.0245(15) 0.0008(11) 0.0062(11) -0.0025(10)
P1 0.0068(5) 0.0064(4) 0.0175(5) -0.0002(3) 0.0062(4) -0.0001(3)
C1 0.022(2) 0.0135(17) 0.018(2) 0.0019(16) 0.0086(17) 0.0054(16)
O6 0.035(2) 0.0251(17) 0.0241(17) 0.0024(14) 0.0176(15) 0.0072(15)
O7 0.048(2) 0.0161(15) 0.0332(19) 0.0052(13) 0.0248(18) 0.0092(14)
C2 0.018(2) 0.0165(17) 0.0166(19) -0.0031(16) 0.0042(16) 0.0017(16)

loop_
_atom_type_symbol
_atom_type_description
_atom_type_scat_dispersion_real
_atom_type_scat_dispersion_imag
_atom_type_scat_source
C C 0.0033 0.0016 'International Tables Vol C Tables 4.2.6.8 and 6.1.1.4'
H H 0.0000 0.0000 'International Tables Vol C Tables 4.2.6.8 and 6.1.1.4'
O O 0.0106 0.0060 'International Tables Vol C Tables 4.2.6.8 and 6.1.1.4'
P P 0.1023 0.0942 'International Tables Vol C Tables 4.2.6.8 and 6.1.1.4'
U U -9.6767 9.6646 'International Tables Vol C Tables 4.2.6.8 and 6.1.1.4'

loop_
_geom_angle_atom_site_label_1
_geom_angle_atom_site_label_2
_geom_angle_atom_site_label_3
_geom_angle
_geom_angle_site_symmetry_1
_geom_angle_site_symmetry_3
_geom_angle_publ_flag
O4 U1 O2 177.29(14) . . ?
O4 U1 O3 94.25(14) . . ?
O2 U1 O3 88.03(13) . . ?
O4 U1 O1 93.34(12) . . ?
O2 U1 O1 88.11(11) . . ?
O3 U1 O1 90.21(9) . . ?
O4 U1 O5 86.58(12) . . ?
O2 U1 O5 92.36(11) . . ?
O3 U1 O5 80.52(9) . . ?
O1 U1 O5 170.70(10) . . ?
O4 U1 O1 92.62(13) . 2_645 ?
O2 U1 O1 84.67(12) . 2_645 ?
O3 U1 O1 145.70(9) . 2_645 ?
O1 U1 O1 122.88(7) . 2_645 ?
O5 U1 O1 66.39(9) . 2_645 ?
O4 U1 O5 92.14(13) . 2_655 ?
O2 U1 O5 86.35(12) . 2_655 ?
O3 U1 O5 155.92(9) . 2_655 ?
O1 U1 O5 66.23(10) . 2_655 ?
O5 U1 O5 123.07(7) . 2_655 ?
O1 U1 O5 56.81(9) 2_645 2_655 ?
O4 U1 P1 96.97(11) . 1_655 ?
O2 U1 P1 80.63(11) . 1_655 ?
O3 U1 P1 167.68(8) . 1_655 ?
O1 U1 P1 94.19(7) . 1_655 ?
O5 U1 P1 95.05(7) . 1_655 ?
O1 U1 P1 28.75(6) 2_645 1_655 ?
O5 U1 P1 28.65(6) 2_655 1_655 ?
P1 O1 U1 145.58(17) 2 . ?
P1 O1 U1 100.09(12) 2 2_655 ?
U1 O1 U1 114.13(11) . 2_655 ?
P1 O3 U1 149.10(18) . . ?
P1 O5 U1 142.20(16) 2_545 . ?
P1 O5 U1 99.06(14) 2_545 2_645 ?
U1 O5 U1 112.14(11) . 2_645 ?
O3 P1 O5 113.75(16) . 2 ?
O3 P1 O1 112.58(16) . 2_545 ?
O5 P1 O1 102.12(17) 2 2_545 ?
O3 P1 C1 110.8(2) . . ?
O5 P1 C1 107.31(17) 2 . ?
O1 P1 C1 109.84(19) 2_545 . ?
O3 P1 U1 138.52(12) . 1_455 ?
O5 P1 U1 52.30(11) 2 1_455 ?
O1 P1 U1 51.16(11) 2_545 1_455 ?
C1 P1 U1 110.67(16) . 1_455 ?
C2 C1 P1 110.6(3) . . ?
C2 C1 H1A 109.5 . . ?
P1 C1 H1A 109.5 . . ?
C2 C1 H1B 109.5 . . ?
P1 C1 H1B 109.5 . . ?
H1A C1 H1B 108.1 . . ?
C2 O6 H6A 105(7) . . ?
O7 C2 O6 125.2(4) . . ?
O7 C2 C1 120.6(4) . . ?
O6 C2 C1 114.2(4) . . ?

loop_
_geom_bond_atom_site_label_1
_geom_bond_atom_site_label_2
_geom_bond_distance
_geom_bond_site_symmetry_2
_geom_bond_publ_flag
U1 O4 1.758(3) . ?
U1 O2 1.760(3) . ?
U1 O3 2.292(3) . ?
U1 O1 2.380(2) . ?
U1 O5 2.405(3) . ?
U1 O1 2.506(3) 2_645 ?
U1 O5 2.538(3) 2_655 ?
U1 P1 3.1678(11) 1_655 ?
O1 P1 1.548(3) 2 ?
O1 U1 2.506(3) 2_655 ?
O3 P1 1.504(3) . ?
O5 P1 1.538(3) 2_545 ?
O5 U1 2.538(3) 2_645 ?
P1 O5 1.538(3) 2 ?
P1 O1 1.548(3) 2_545 ?
P1 C1 1.801(4) . ?
P1 U1 3.1678(11) 1_455 ?
C1 C2 1.522(6) . ?
C1 H1A 0.9700 . ?
C1 H1B 0.9700 . ?
O6 C2 1.302(5) . ?
O6 H6A 0.68(7) . ?
O7 C2 1.209(5) . ?
